data_7249303
loop_
_publ_author_name
'Shinkawa, Shoyo'
'Kawahata, Masatoshi'
'Yamaguchi, Kentaro'
'Tominaga, Masahide'

_publ_section_title
;
 Dimeric structures of ketones and esters in porous adaptive crystals of
 adamantane-containing macrocycle
;
_journal_issue 38
_journal_name_full CrystEngComm
_journal_page_first 5358
_journal_page_last 5363
_journal_paper_doi 10.1039/D4CE00718B
_journal_volume 26
_journal_year 2024
_chemical_formula_sum 'C60 H60 Br4 N4 O8'
_chemical_formula_weight 1284.76
_space_group_crystal_system monoclinic
_space_group_IT_number 14
_space_group_name_Hall '-P 2ybc'
_space_group_name_H-M_alt 'P 1 21/c 1'
_atom_sites_solution_hydrogens geom
_audit_creation_method SHELXL-2019/3
_audit_update_record
;
2024-06-24 deposited with the CCDC.	2024-09-02 downloaded from the CCDC.
;
_cell_angle_alpha 90
_cell_angle_beta 109.037(5)
_cell_angle_gamma 90
_cell_formula_units_Z 2
_cell_length_a 11.6223(18)
_cell_length_b 15.384(2)
_cell_length_c 15.956(3)
_cell_measurement_reflns_used 9440
_cell_measurement_temperature 100(2)
_cell_measurement_theta_max 79.04
_cell_measurement_theta_min 4.02
_cell_volume 2696.9(7)
_computing_cell_refinement 'SAINT (Bruker AXS, 2015)'
_computing_data_collection 'APEX3 (Bruker AXS, 2015)'
_computing_data_reduction 'SAINT (Bruker AXS, 2015)'
_computing_molecular_graphics 'ORTEP-3 for Windows (Farrugia, 1997)'
_computing_publication_material 'SHELXLE (H\"ubschle et al., 2011)'
_computing_structure_refinement 'SHELXL-2019/2 (Sheldrick, 2019)'
_computing_structure_solution 'SHELXT 2018/2 (Sheldrick, 2018)'
_diffrn_ambient_temperature 100(2)
_diffrn_detector_area_resol_mean 10.24
_diffrn_measured_fraction_theta_full 0.985
_diffrn_measured_fraction_theta_max 0.950
_diffrn_measurement_device_type 'BrukerD8 goniometer'
_diffrn_measurement_method 'omega and phi scans'
_diffrn_radiation_type CuK\a
_diffrn_radiation_wavelength 1.54178
_diffrn_reflns_av_R_equivalents 0.0407
_diffrn_reflns_av_unetI/netI 0.0218
_diffrn_reflns_Laue_measured_fraction_full 0.985
_diffrn_reflns_Laue_measured_fraction_max 0.950
_diffrn_reflns_limit_h_max 14
_diffrn_reflns_limit_h_min -14
_diffrn_reflns_limit_k_max 18
_diffrn_reflns_limit_k_min -18
_diffrn_reflns_limit_l_max 19
_diffrn_reflns_limit_l_min -19
_diffrn_reflns_number 37945
_diffrn_reflns_point_group_measured_fraction_full 0.985
_diffrn_reflns_point_group_measured_fraction_max 0.950
_diffrn_reflns_theta_full 67.679
_diffrn_reflns_theta_max 79.506
_diffrn_reflns_theta_min 4.024
_diffrn_source 'rotating-anode X-ray tube'
_exptl_absorpt_coefficient_mu 4.135
_exptl_absorpt_correction_T_max 0.7547
_exptl_absorpt_correction_T_min 0.5872
_exptl_absorpt_correction_type empirical
_exptl_absorpt_process_details 'SADABS Sheldrick 1996'
_exptl_crystal_colour colourless
_exptl_crystal_density_diffrn 1.582
_exptl_crystal_description prismatic
_exptl_crystal_F_000 1304
_exptl_crystal_size_max 0.100
_exptl_crystal_size_mid 0.100
_exptl_crystal_size_min 0.100
_refine_diff_density_max 2.309
_refine_diff_density_min -0.856
_refine_diff_density_rms 0.080
_refine_ls_extinction_method none
_refine_ls_goodness_of_fit_ref 1.060
_refine_ls_hydrogen_treatment constr
_refine_ls_matrix_type full
_refine_ls_number_parameters 345
_refine_ls_number_reflns 5570
_refine_ls_number_restraints 0
_refine_ls_restrained_S_all 1.060
_refine_ls_R_factor_all 0.0342
_refine_ls_R_factor_gt 0.0328
_refine_ls_shift/su_max 0.001
_refine_ls_shift/su_mean 0.000
_refine_ls_structure_factor_coef Fsqd
_refine_ls_weighting_details 'w=1/[\s^2^(Fo^2^)+(0.0466P)^2^+3.8160P] where P=(Fo^2^+2Fc^2^)/3'
_refine_ls_weighting_scheme calc
_refine_ls_wR_factor_gt 0.0910
_refine_ls_wR_factor_ref 0.0927
_reflns_Friedel_coverage 0.000
_reflns_number_gt 5290
_reflns_number_total 5570
_reflns_threshold_expression 'I > 2\s(I)'
_cod_data_source_file d4ce00718b2.cif
_cod_data_source_block 1b
_cod_depositor_comments 'Adding full bibliography for 7249299--7249303.cif.'
_cod_original_sg_symbol_H-M 'P 21/c'
_cod_database_code 7249303
_shelx_shelxl_version_number 2019/3
_shelx_space_group_comment
;
The symmetry employed for this shelxl refinement is uniquely defined
by the following loop, which should always be used as a source of
symmetry information in preference to the above space-group names.
They are only intended as comments.
;
_shelx_estimated_absorpt_t_min 0.683
_shelx_estimated_absorpt_t_max 0.683

loop_
_space_group_symop_operation_xyz
'x, y, z'
'-x, y+1/2, -z+1/2'
'-x, -y, -z'
'x, -y-1/2, z-1/2'

loop_
_atom_site_label
_atom_site_type_symbol
_atom_site_fract_x
_atom_site_fract_y
_atom_site_fract_z
_atom_site_U_iso_or_equiv
_atom_site_adp_type
_atom_site_occupancy
_atom_site_site_symmetry_order
_atom_site_calc_flag
_atom_site_refinement_flags_posn
_atom_site_refinement_flags_adp
_atom_site_refinement_flags_occupancy
_atom_site_disorder_assembly
_atom_site_disorder_group
C1 C 1.1440(2) 0.52235(15) 0.72842(15) 0.0222(4) Uani 1 1 d . . . . .
H1A H 1.120700 0.474174 0.685011 0.027 Uiso 1 1 calc R U . . .
H1B H 1.213891 0.553267 0.719658 0.027 Uiso 1 1 calc R U . . .
C2 C 1.1813(2) 0.48544(16) 0.82254(15) 0.0240(5) Uani 1 1 d . . . . .
H2 H 1.250634 0.444123 0.831309 0.029 Uiso 1 1 calc R U . . .
C3 C 1.0731(2) 0.43692(15) 0.83568(15) 0.0229(4) Uani 1 1 d . . . . .
H3A H 1.097908 0.411500 0.895958 0.028 Uiso 1 1 calc R U . . .
H3B H 1.048292 0.388794 0.792307 0.028 Uiso 1 1 calc R U . . .
C4 C 0.96489(19) 0.49859(15) 0.82352(14) 0.0197(4) Uani 1 1 d . . . . .
C5 C 1.0075(2) 0.57437(15) 0.89069(14) 0.0218(4) Uani 1 1 d . . . . .
H5A H 0.939174 0.615235 0.883578 0.026 Uiso 1 1 calc R U . . .
H5B H 1.032670 0.551099 0.951862 0.026 Uiso 1 1 calc R U . . .
C6 C 1.1146(2) 0.62284(15) 0.87583(15) 0.0226(4) Uani 1 1 d . . . . .
H6 H 1.140237 0.671628 0.919387 0.027 Uiso 1 1 calc R U . . .
C7 C 1.2212(2) 0.55994(17) 0.88978(15) 0.0258(5) Uani 1 1 d . . . . .
H7A H 1.246454 0.536421 0.950858 0.031 Uiso 1 1 calc R U . . .
H7B H 1.291442 0.590860 0.881530 0.031 Uiso 1 1 calc R U . . .
C8 C 1.0759(2) 0.65985(15) 0.78125(14) 0.0214(4) Uani 1 1 d . . . . .
H8A H 1.144754 0.692012 0.772322 0.026 Uiso 1 1 calc R U . . .
H8B H 1.007582 0.701020 0.772851 0.026 Uiso 1 1 calc R U . . .
C9 C 0.07154(19) 0.46305(14) 0.27129(14) 0.0188(4) Uani 1 1 d . . . . .
H9A H 0.099042 0.510621 0.315069 0.023 Uiso 1 1 calc R U . . .
H9B H 0.140429 0.422321 0.280057 0.023 Uiso 1 1 calc R U . . .
C10 C -0.03605(19) 0.41441(14) 0.28767(14) 0.0195(4) Uani 1 1 d . . . . .
C11 C 0.8565(2) 0.45221(15) 0.83779(14) 0.0205(4) Uani 1 1 d . . . . .
C12 C 0.7571(2) 0.50023(16) 0.84390(15) 0.0226(4) Uani 1 1 d . . . . .
H12 H 0.756712 0.561647 0.837569 0.027 Uiso 1 1 calc R U . . .
C13 C 0.6592(2) 0.45941(16) 0.85907(15) 0.0245(5) Uani 1 1 d . . . . .
C14 C 0.6556(2) 0.36938(17) 0.86507(15) 0.0256(5) Uani 1 1 d . . . . .
C15 C 0.7519(2) 0.32108(17) 0.85886(17) 0.0293(5) Uani 1 1 d . . . . .
H15 H 0.750352 0.259551 0.863461 0.035 Uiso 1 1 calc R U . . .
C16 C 0.8519(2) 0.36197(16) 0.84583(16) 0.0259(5) Uani 1 1 d . . . . .
H16 H 0.918233 0.327714 0.842356 0.031 Uiso 1 1 calc R U . . .
C17 C 0.4525(2) 0.31693(16) 0.81772(15) 0.0233(4) Uani 1 1 d . . . . .
C18 C 0.3700(2) 0.25927(16) 0.83297(15) 0.0254(5) Uani 1 1 d . . . . .
H18 H 0.391101 0.228238 0.887361 0.030 Uiso 1 1 calc R U . . .
C19 C 0.2369(2) 0.29297(15) 0.69820(15) 0.0217(4) Uani 1 1 d . . . . .
C20 C 0.3189(2) 0.35133(15) 0.68299(15) 0.0222(4) Uani 1 1 d . . . . .
H20 H 0.296962 0.383636 0.629340 0.027 Uiso 1 1 calc R U . . .
C21 C 0.0878(2) 0.31091(15) 0.55516(15) 0.0224(4) Uani 1 1 d . . . . .
C22 C -0.0094(2) 0.36749(16) 0.53006(15) 0.0251(5) Uani 1 1 d . . . . .
H22 H -0.048032 0.384155 0.571643 0.030 Uiso 1 1 calc R U . . .
C23 C -0.0511(2) 0.40031(16) 0.44432(15) 0.0241(5) Uani 1 1 d . . . . .
H23 H -0.118578 0.438939 0.427876 0.029 Uiso 1 1 calc R U . . .
C24 C 0.0045(2) 0.37745(15) 0.38160(14) 0.0203(4) Uani 1 1 d . . . . .
C25 C 0.1012(2) 0.31817(15) 0.40721(14) 0.0209(4) Uani 1 1 d . . . . .
H25 H 0.139702 0.300840 0.365755 0.025 Uiso 1 1 calc R U . . .
C26 C 0.1412(2) 0.28448(15) 0.49251(15) 0.0214(4) Uani 1 1 d . . . . .
N1 N 0.42888(18) 0.36229(13) 0.74369(13) 0.0238(4) Uani 1 1 d . . . . .
N2 N 0.26132(18) 0.24689(13) 0.77213(12) 0.0250(4) Uani 1 1 d . . . . .
O1 O 0.56176(16) 0.32575(13) 0.88419(11) 0.0305(4) Uani 1 1 d . . . . .
O2 O 0.12176(15) 0.27711(11) 0.64067(10) 0.0253(3) Uani 1 1 d . . . . .
Br1 Br 0.53294(2) 0.52631(2) 0.87759(2) 0.03294(9) Uani 1 1 d . . . . .
Br2 Br 0.26779(2) 0.20094(2) 0.52378(2) 0.02471(8) Uani 1 1 d . . . . .
C27 C 0.4767(4) 0.4668(2) 0.3643(2) 0.0524(8) Uani 1 1 d . . . . .
H27A H 0.405573 0.470531 0.384277 0.079 Uiso 1 1 calc R U . . .
H27B H 0.462569 0.422445 0.318008 0.079 Uiso 1 1 calc R U . . .
H27C H 0.490218 0.523234 0.340510 0.079 Uiso 1 1 calc R U . . .
C28 C 0.5863(3) 0.4429(2) 0.4408(2) 0.0444(7) Uani 1 1 d . . . . .
C29 C 0.6593(3) 0.3425(2) 0.5609(2) 0.0500(8) Uani 1 1 d . . . . .
H29A H 0.698827 0.389206 0.603149 0.060 Uiso 1 1 calc R U . . .
H29B H 0.721052 0.315514 0.538597 0.060 Uiso 1 1 calc R U . . .
C30 C 0.6051(3) 0.2757(2) 0.6054(2) 0.0463(7) Uani 1 1 d . . . . .
H30A H 0.668613 0.252449 0.657302 0.069 Uiso 1 1 calc R U . . .
H30B H 0.570216 0.228360 0.563715 0.069 Uiso 1 1 calc R U . . .
H30C H 0.541067 0.302603 0.624114 0.069 Uiso 1 1 calc R U . . .
O3 O 0.6860(2) 0.47557(18) 0.4610(2) 0.0656(7) Uani 1 1 d . . . . .
O4 O 0.55960(19) 0.37734(14) 0.48797(14) 0.0428(5) Uani 1 1 d . . . . .

loop_
_atom_site_aniso_label
_atom_site_aniso_U_11
_atom_site_aniso_U_22
_atom_site_aniso_U_33
_atom_site_aniso_U_23
_atom_site_aniso_U_13
_atom_site_aniso_U_12
C1 0.0189(10) 0.0284(11) 0.0183(11) 0.0001(8) 0.0046(8) 0.0037(8)
C2 0.0199(10) 0.0289(12) 0.0206(11) 0.0023(9) 0.0031(9) 0.0049(9)
C3 0.0222(11) 0.0254(11) 0.0188(11) 0.0035(8) 0.0034(8) 0.0056(9)
C4 0.0186(10) 0.0244(11) 0.0139(10) 0.0011(8) 0.0024(8) 0.0013(8)
C5 0.0223(10) 0.0272(11) 0.0143(10) -0.0004(8) 0.0036(8) -0.0003(9)
C6 0.0221(11) 0.0272(11) 0.0152(11) -0.0010(8) 0.0016(8) -0.0009(9)
C7 0.0199(10) 0.0351(13) 0.0175(11) 0.0023(9) -0.0005(8) 0.0004(9)
C8 0.0208(10) 0.0251(11) 0.0160(10) -0.0004(8) 0.0028(8) -0.0008(8)
C9 0.0177(10) 0.0237(10) 0.0127(10) 0.0009(8) 0.0016(8) 0.0022(8)
C10 0.0180(10) 0.0245(11) 0.0142(10) 0.0010(8) 0.0028(8) 0.0020(8)
C11 0.0216(10) 0.0267(11) 0.0109(10) 0.0003(8) 0.0020(8) 0.0000(8)
C12 0.0213(10) 0.0272(11) 0.0167(11) -0.0019(8) 0.0027(8) -0.0001(9)
C13 0.0198(10) 0.0358(12) 0.0155(11) -0.0041(9) 0.0023(8) -0.0010(9)
C14 0.0223(11) 0.0385(13) 0.0122(10) 0.0032(9) 0.0005(8) -0.0081(9)
C15 0.0294(12) 0.0296(12) 0.0242(12) 0.0051(9) 0.0023(10) -0.0015(10)
C16 0.0246(11) 0.0275(12) 0.0236(12) 0.0022(9) 0.0053(9) 0.0016(9)
C17 0.0220(11) 0.0313(12) 0.0138(10) 0.0004(8) 0.0019(8) -0.0026(9)
C18 0.0259(11) 0.0332(12) 0.0153(11) 0.0042(9) 0.0041(9) -0.0026(9)
C19 0.0225(11) 0.0271(11) 0.0132(10) -0.0013(8) 0.0028(8) -0.0037(8)
C20 0.0257(11) 0.0264(11) 0.0127(10) 0.0008(8) 0.0036(8) -0.0039(9)
C21 0.0222(11) 0.0296(11) 0.0130(10) 0.0006(8) 0.0026(8) -0.0076(9)
C22 0.0239(11) 0.0357(13) 0.0160(11) -0.0022(9) 0.0069(9) -0.0032(9)
C23 0.0214(10) 0.0310(12) 0.0187(11) 0.0001(9) 0.0051(9) 0.0013(9)
C24 0.0202(10) 0.0260(11) 0.0135(10) -0.0004(8) 0.0037(8) -0.0020(8)
C25 0.0212(10) 0.0254(11) 0.0144(10) -0.0005(8) 0.0035(8) -0.0004(8)
C26 0.0214(10) 0.0237(10) 0.0156(10) 0.0003(8) 0.0014(8) -0.0017(8)
N1 0.0254(10) 0.0286(10) 0.0162(9) 0.0008(7) 0.0049(8) -0.0054(8)
N2 0.0262(10) 0.0296(10) 0.0171(10) 0.0036(8) 0.0044(8) -0.0056(8)
O1 0.0236(8) 0.0460(10) 0.0173(8) 0.0074(7) 0.0003(7) -0.0098(7)
O2 0.0245(8) 0.0357(9) 0.0128(7) 0.0036(6) 0.0020(6) -0.0091(7)
Br1 0.02296(14) 0.04072(17) 0.03530(17) -0.01063(11) 0.00971(11) -0.00227(10)
Br2 0.02682(14) 0.02631(14) 0.01634(14) 0.00172(8) 0.00067(10) 0.00286(8)
C27 0.072(2) 0.0446(18) 0.0388(18) 0.0067(13) 0.0151(16) -0.0062(16)
C28 0.0493(18) 0.0426(16) 0.0486(18) -0.0011(13) 0.0260(15) -0.0044(13)
C29 0.0324(15) 0.0527(19) 0.058(2) 0.0018(15) 0.0056(14) 0.0044(13)
C30 0.0419(16) 0.0519(18) 0.0380(17) 0.0067(14) 0.0033(13) 0.0122(14)
O3 0.0486(14) 0.0633(17) 0.093(2) 0.0114(14) 0.0336(15) -0.0055(12)
O4 0.0387(11) 0.0465(12) 0.0390(12) 0.0067(9) 0.0068(9) -0.0040(9)

loop_
_atom_type_symbol
_atom_type_description
_atom_type_scat_dispersion_real
_atom_type_scat_dispersion_imag
_atom_type_scat_source
C C 0.0181 0.0091 'International Tables Vol C Tables 4.2.6.8 and 6.1.1.4'
H H 0.0000 0.0000 'International Tables Vol C Tables 4.2.6.8 and 6.1.1.4'
N N 0.0311 0.0180 'International Tables Vol C Tables 4.2.6.8 and 6.1.1.4'
O O 0.0492 0.0322 'International Tables Vol C Tables 4.2.6.8 and 6.1.1.4'
Br Br -0.6763 1.2805 'International Tables Vol C Tables 4.2.6.8 and 6.1.1.4'

loop_
_geom_angle_atom_site_label_1
_geom_angle_atom_site_label_2
_geom_angle_atom_site_label_3
_geom_angle
_geom_angle_site_symmetry_1
_geom_angle_site_symmetry_3
_geom_angle_publ_flag
C2 C1 C10 110.63(18) . 3_666 ?
C2 C1 H1A 109.5 . . ?
C10 C1 H1A 109.5 3_666 . ?
C2 C1 H1B 109.5 . . ?
C10 C1 H1B 109.5 3_666 . ?
H1A C1 H1B 108.1 . . ?
C1 C2 C3 109.42(18) . . ?
C1 C2 C7 109.47(19) . . ?
C3 C2 C7 110.02(19) . . ?
C1 C2 H2 109.3 . . ?
C3 C2 H2 109.3 . . ?
C7 C2 H2 109.3 . . ?
C2 C3 C4 110.84(19) . . ?
C2 C3 H3A 109.5 . . ?
C4 C3 H3A 109.5 . . ?
C2 C3 H3B 109.5 . . ?
C4 C3 H3B 109.5 . . ?
H3A C3 H3B 108.1 . . ?
C11 C4 C3 111.93(19) . . ?
C11 C4 C9 110.34(17) . 3_666 ?
C3 C4 C9 108.09(18) . 3_666 ?
C11 C4 C5 109.93(18) . . ?
C3 C4 C5 108.24(18) . . ?
C9 C4 C5 108.21(18) 3_666 . ?
C6 C5 C4 110.53(18) . . ?
C6 C5 H5A 109.5 . . ?
C4 C5 H5A 109.5 . . ?
C6 C5 H5B 109.5 . . ?
C4 C5 H5B 109.5 . . ?
H5A C5 H5B 108.1 . . ?
C7 C6 C5 109.22(19) . . ?
C7 C6 C8 109.94(19) . . ?
C5 C6 C8 109.84(18) . . ?
C7 C6 H6 109.3 . . ?
C5 C6 H6 109.3 . . ?
C8 C6 H6 109.3 . . ?
C6 C7 C2 108.94(18) . . ?
C6 C7 H7A 109.9 . . ?
C2 C7 H7A 109.9 . . ?
C6 C7 H7B 109.9 . . ?
C2 C7 H7B 109.9 . . ?
H7A C7 H7B 108.3 . . ?
C6 C8 C10 110.38(18) . 3_666 ?
C6 C8 H8A 109.6 . . ?
C10 C8 H8A 109.6 3_666 . ?
C6 C8 H8B 109.6 . . ?
C10 C8 H8B 109.6 3_666 . ?
H8A C8 H8B 108.1 . . ?
C4 C9 C10 111.71(17) 3_666 . ?
C4 C9 H9A 109.3 3_666 . ?
C10 C9 H9A 109.3 . . ?
C4 C9 H9B 109.3 3_666 . ?
C10 C9 H9B 109.3 . . ?
H9A C9 H9B 107.9 . . ?
C24 C10 C1 111.88(18) . 3_666 ?
C24 C10 C8 110.34(18) . 3_666 ?
C1 C10 C8 107.98(18) 3_666 3_666 ?
C24 C10 C9 109.71(17) . . ?
C1 C10 C9 108.93(18) 3_666 . ?
C8 C10 C9 107.88(17) 3_666 . ?
C16 C11 C12 117.4(2) . . ?
C16 C11 C4 122.4(2) . . ?
C12 C11 C4 120.2(2) . . ?
C13 C12 C11 121.0(2) . . ?
C13 C12 H12 119.5 . . ?
C11 C12 H12 119.5 . . ?
C12 C13 C14 120.5(2) . . ?
C12 C13 Br1 120.16(19) . . ?
C14 C13 Br1 119.27(18) . . ?
C15 C14 C13 119.4(2) . . ?
C15 C14 O1 117.9(2) . . ?
C13 C14 O1 122.5(2) . . ?
C14 C15 C16 120.3(2) . . ?
C14 C15 H15 119.8 . . ?
C16 C15 H15 119.8 . . ?
C15 C16 C11 121.3(2) . . ?
C15 C16 H16 119.3 . . ?
C11 C16 H16 119.3 . . ?
N1 C17 O1 120.6(2) . . ?
N1 C17 C18 122.8(2) . . ?
O1 C17 C18 116.6(2) . . ?
N2 C18 C17 120.7(2) . . ?
N2 C18 H18 119.7 . . ?
C17 C18 H18 119.7 . . ?
N2 C19 O2 112.22(19) . . ?
N2 C19 C20 122.8(2) . . ?
O2 C19 C20 124.9(2) . . ?
N1 C20 C19 120.2(2) . . ?
N1 C20 H20 119.9 . . ?
C19 C20 H20 119.9 . . ?
C22 C21 O2 117.7(2) . . ?
C22 C21 C26 119.3(2) . . ?
O2 C21 C26 122.8(2) . . ?
C21 C22 C23 120.4(2) . . ?
C21 C22 H22 119.8 . . ?
C23 C22 H22 119.8 . . ?
C22 C23 C24 121.2(2) . . ?
C22 C23 H23 119.4 . . ?
C24 C23 H23 119.4 . . ?
C25 C24 C23 117.9(2) . . ?
C25 C24 C10 119.38(19) . . ?
C23 C24 C10 122.7(2) . . ?
C26 C25 C24 120.7(2) . . ?
C26 C25 H25 119.7 . . ?
C24 C25 H25 119.7 . . ?
C25 C26 C21 120.5(2) . . ?
C25 C26 Br2 119.68(17) . . ?
C21 C26 Br2 119.81(17) . . ?
C17 N1 C20 116.8(2) . . ?
C19 N2 C18 116.7(2) . . ?
C17 O1 C14 118.10(18) . . ?
C19 O2 C21 119.43(17) . . ?
C28 C27 H27A 109.5 . . ?
C28 C27 H27B 109.5 . . ?
H27A C27 H27B 109.5 . . ?
C28 C27 H27C 109.5 . . ?
H27A C27 H27C 109.5 . . ?
H27B C27 H27C 109.5 . . ?
O3 C28 O4 122.4(3) . . ?
O3 C28 C27 127.1(3) . . ?
O4 C28 C27 110.4(3) . . ?
O4 C29 C30 106.5(3) . . ?
O4 C29 H29A 110.4 . . ?
C30 C29 H29A 110.4 . . ?
O4 C29 H29B 110.4 . . ?
C30 C29 H29B 110.4 . . ?
H29A C29 H29B 108.6 . . ?
C29 C30 H30A 109.5 . . ?
C29 C30 H30B 109.5 . . ?
H30A C30 H30B 109.5 . . ?
C29 C30 H30C 109.5 . . ?
H30A C30 H30C 109.5 . . ?
H30B C30 H30C 109.5 . . ?
C28 O4 C29 117.0(3) . . ?

loop_
_geom_bond_atom_site_label_1
_geom_bond_atom_site_label_2
_geom_bond_distance
_geom_bond_site_symmetry_2
_geom_bond_publ_flag
C1 C2 1.530(3) . ?
C1 C10 1.541(3) 3_666 ?
C1 H1A 0.9900 . ?
C1 H1B 0.9900 . ?
C2 C3 1.534(3) . ?
C2 C7 1.535(3) . ?
C2 H2 1.0000 . ?
C3 C4 1.537(3) . ?
C3 H3A 0.9900 . ?
C3 H3B 0.9900 . ?
C4 C11 1.528(3) . ?
C4 C9 1.549(3) 3_666 ?
C4 C5 1.551(3) . ?
C5 C6 1.534(3) . ?
C5 H5A 0.9900 . ?
C5 H5B 0.9900 . ?
C6 C7 1.530(3) . ?
C6 C8 1.536(3) . ?
C6 H6 1.0000 . ?
C7 H7A 0.9900 . ?
C7 H7B 0.9900 . ?
C8 C10 1.548(3) 3_666 ?
C8 H8A 0.9900 . ?
C8 H8B 0.9900 . ?
C9 C10 1.551(3) . ?
C9 H9A 0.9900 . ?
C9 H9B 0.9900 . ?
C10 C24 1.527(3) . ?
C11 C16 1.397(3) . ?
C11 C12 1.401(3) . ?
C12 C13 1.389(3) . ?
C12 H12 0.9500 . ?
C13 C14 1.390(4) . ?
C13 Br1 1.893(2) . ?
C14 C15 1.374(4) . ?
C14 O1 1.396(3) . ?
C15 C16 1.396(3) . ?
C15 H15 0.9500 . ?
C16 H16 0.9500 . ?
C17 N1 1.321(3) . ?
C17 O1 1.370(3) . ?
C17 C18 1.385(3) . ?
C18 N2 1.332(3) . ?
C18 H18 0.9500 . ?
C19 N2 1.325(3) . ?
C19 O2 1.376(3) . ?
C19 C20 1.387(3) . ?
C20 N1 1.339(3) . ?
C20 H20 0.9500 . ?
C21 C22 1.377(3) . ?
C21 O2 1.392(3) . ?
C21 C26 1.398(3) . ?
C22 C23 1.389(3) . ?
C22 H22 0.9500 . ?
C23 C24 1.402(3) . ?
C23 H23 0.9500 . ?
C24 C25 1.400(3) . ?
C25 C26 1.387(3) . ?
C25 H25 0.9500 . ?
C26 Br2 1.894(2) . ?
C27 C28 1.494(5) . ?
C27 H27A 0.9800 . ?
C27 H27B 0.9800 . ?
C27 H27C 0.9800 . ?
C28 O3 1.207(4) . ?
C28 O4 1.354(4) . ?
C29 O4 1.451(4) . ?
C29 C30 1.499(5) . ?
C29 H29A 0.9900 . ?
C29 H29B 0.9900 . ?
C30 H30A 0.9800 . ?
C30 H30B 0.9800 . ?
C30 H30C 0.9800 . ?

loop_
_geom_torsion_atom_site_label_1
_geom_torsion_atom_site_label_2
_geom_torsion_atom_site_label_3
_geom_torsion_atom_site_label_4
_geom_torsion
_geom_torsion_site_symmetry_1
_geom_torsion_site_symmetry_2
_geom_torsion_site_symmetry_3
_geom_torsion_site_symmetry_4
_geom_torsion_publ_flag
C10 C1 C2 C3 59.7(2) 3_666 . . . ?
C10 C1 C2 C7 -61.0(2) 3_666 . . . ?
C1 C2 C3 C4 -60.8(2) . . . . ?
C7 C2 C3 C4 59.5(2) . . . . ?
C2 C3 C4 C11 -179.05(18) . . . . ?
C2 C3 C4 C9 59.2(2) . . . 3_666 ?
C2 C3 C4 C5 -57.7(2) . . . . ?
C11 C4 C5 C6 -178.77(18) . . . . ?
C3 C4 C5 C6 58.7(2) . . . . ?
C9 C4 C5 C6 -58.2(2) 3_666 . . . ?
C4 C5 C6 C7 -61.0(2) . . . . ?
C4 C5 C6 C8 59.7(2) . . . . ?
C5 C6 C7 C2 60.7(2) . . . . ?
C8 C6 C7 C2 -59.9(2) . . . . ?
C1 C2 C7 C6 60.2(2) . . . . ?
C3 C2 C7 C6 -60.0(2) . . . . ?
C7 C6 C8 C10 59.9(2) . . . 3_666 ?
C5 C6 C8 C10 -60.3(2) . . . 3_666 ?
C4 C9 C10 C24 179.68(18) 3_666 . . . ?
C4 C9 C10 C1 -57.5(2) 3_666 . . 3_666 ?
C4 C9 C10 C8 59.4(2) 3_666 . . 3_666 ?
C3 C4 C11 C16 -10.0(3) . . . . ?
C9 C4 C11 C16 110.4(2) 3_666 . . . ?
C5 C4 C11 C16 -130.3(2) . . . . ?
C3 C4 C11 C12 169.54(19) . . . . ?
C9 C4 C11 C12 -70.1(3) 3_666 . . . ?
C5 C4 C11 C12 49.2(3) . . . . ?
C16 C11 C12 C13 1.2(3) . . . . ?
C4 C11 C12 C13 -178.4(2) . . . . ?
C11 C12 C13 C14 -2.5(3) . . . . ?
C11 C12 C13 Br1 174.35(17) . . . . ?
C12 C13 C14 C15 2.2(3) . . . . ?
Br1 C13 C14 C15 -174.71(18) . . . . ?
C12 C13 C14 O1 177.0(2) . . . . ?
Br1 C13 C14 O1 0.1(3) . . . . ?
C13 C14 C15 C16 -0.6(4) . . . . ?
O1 C14 C15 C16 -175.7(2) . . . . ?
C14 C15 C16 C11 -0.7(4) . . . . ?
C12 C11 C16 C15 0.4(3) . . . . ?
C4 C11 C16 C15 180.0(2) . . . . ?
N1 C17 C18 N2 0.2(4) . . . . ?
O1 C17 C18 N2 179.7(2) . . . . ?
N2 C19 C20 N1 1.0(4) . . . . ?
O2 C19 C20 N1 179.6(2) . . . . ?
O2 C21 C22 C23 -177.1(2) . . . . ?
C26 C21 C22 C23 -2.2(3) . . . . ?
C21 C22 C23 C24 -0.5(4) . . . . ?
C22 C23 C24 C25 2.1(3) . . . . ?
C22 C23 C24 C10 -178.0(2) . . . . ?
C1 C10 C24 C25 179.5(2) 3_666 . . . ?
C8 C10 C24 C25 59.2(3) 3_666 . . . ?
C9 C10 C24 C25 -59.5(3) . . . . ?
C1 C10 C24 C23 -0.5(3) 3_666 . . . ?
C8 C10 C24 C23 -120.8(2) 3_666 . . . ?
C9 C10 C24 C23 120.5(2) . . . . ?
C23 C24 C25 C26 -1.0(3) . . . . ?
C10 C24 C25 C26 179.0(2) . . . . ?
C24 C25 C26 C21 -1.7(3) . . . . ?
C24 C25 C26 Br2 177.50(17) . . . . ?
C22 C21 C26 C25 3.3(3) . . . . ?
O2 C21 C26 C25 177.9(2) . . . . ?
C22 C21 C26 Br2 -175.88(17) . . . . ?
O2 C21 C26 Br2 -1.3(3) . . . . ?
O1 C17 N1 C20 -178.5(2) . . . . ?
C18 C17 N1 C20 1.1(4) . . . . ?
C19 C20 N1 C17 -1.6(3) . . . . ?
O2 C19 N2 C18 -178.5(2) . . . . ?
C20 C19 N2 C18 0.3(3) . . . . ?
C17 C18 N2 C19 -0.8(4) . . . . ?
N1 C17 O1 C14 -12.9(3) . . . . ?
C18 C17 O1 C14 167.6(2) . . . . ?
C15 C14 O1 C17 -108.0(3) . . . . ?
C13 C14 O1 C17 77.1(3) . . . . ?
N2 C19 O2 C21 -171.2(2) . . . . ?
C20 C19 O2 C21 10.0(3) . . . . ?
C22 C21 O2 C19 -119.6(2) . . . . ?
C26 C21 O2 C19 65.8(3) . . . . ?
O3 C28 O4 C29 -4.7(5) . . . . ?
C27 C28 O4 C29 175.7(3) . . . . ?
C30 C29 O4 C28 176.4(3) . . . . ?
